data_2012545
loop_
_publ_author_name
'Otieno, Tom'
'Blanton, Jaime R.'
'Hatfield, M. Jason'
'Asher, Sherry L.'
'Parkin, Sean'

_publ_section_title
;
 A copper(II)--pyrazole complex cation with f&#x0331; \/overline 3
 imposed symmetry
;
_journal_issue 3
_journal_name_full 'Acta Crystallographica Section C'
_journal_page_first m182
_journal_page_last m185
_journal_paper_doi 10.1107/S010827010200152X
_journal_volume 58
_journal_year 2002
_chemical_formula_iupac '[Cu (C3 H4 N2)6] (P F6)1.29 (Cl O4)0.71'
_chemical_formula_moiety 'C18 H24 Cu N12 2+ , 1.29P F6 - , 0.714Cl O4 -'
_chemical_formula_sum 'C18 H24 Cl0.714 Cu F7.716 N12 O2.86 P1.29'
_chemical_formula_weight 729.90
_chemical_name_systematic
;
hexakis(pyrazole-N^2^)copper(II) hexafluorophosphate perchlorate
;
_space_group_IT_number 147
_symmetry_cell_setting trigonal
_symmetry_space_group_name_Hall '-P 3'
_symmetry_space_group_name_H-M 'P -3'
_atom_sites_solution_hydrogens geom
_atom_sites_solution_primary direct
_atom_sites_solution_secondary difmap
_audit_creation_method SHELXL97
_cell_angle_alpha 90
_cell_angle_beta 90
_cell_angle_gamma 120
_cell_formula_units_Z 1
_cell_length_a 9.9950(10)
_cell_length_b 9.9950(10)
_cell_length_c 8.0520(10)
_cell_measurement_reflns_used 4084
_cell_measurement_temperature 173(2)
_cell_measurement_theta_max 27.48
_cell_measurement_theta_min 1.00
_cell_volume 696.63(13)
_computing_cell_refinement 'SCALEPACK (Otwinowski & Minor, 1997)'
_computing_data_collection 'COLLECT (Nonius, 1998)'
_computing_data_reduction 'DENZO-SMN (Otwinowski & Minor, 1997)'
_computing_molecular_graphics 'XP in SHELXTL (Siemens, 1994)'
_computing_publication_material 'SHELXL97 and local procedures'
_computing_structure_refinement 'SHELXL97 (Sheldrick, 1997)'
_computing_structure_solution 'SHELXS97 (Sheldrick, 1990)'
_diffrn_ambient_temperature 173(2)
_diffrn_detector_area_resol_mean 18
_diffrn_measured_fraction_theta_full .997
_diffrn_measured_fraction_theta_max .997
_diffrn_measurement_device_type 'Nonius KappaCCD area-detector'
_diffrn_measurement_method '\w scans at fixed \c = 55\%'
_diffrn_radiation_monochromator graphite
_diffrn_radiation_source 'fine-focus sealed tube'
_diffrn_radiation_type MoK\a
_diffrn_radiation_wavelength .71073
_diffrn_reflns_av_R_equivalents .030
_diffrn_reflns_av_sigmaI/netI .025
_diffrn_reflns_limit_h_max 10
_diffrn_reflns_limit_h_min -12
_diffrn_reflns_limit_k_max 12
_diffrn_reflns_limit_k_min -12
_diffrn_reflns_limit_l_max 10
_diffrn_reflns_limit_l_min -10
_diffrn_reflns_number 4132
_diffrn_reflns_theta_full 27.50
_diffrn_reflns_theta_max 27.50
_diffrn_reflns_theta_min 2.35
_diffrn_standards_decay_% <1
_exptl_absorpt_coefficient_mu 1.025
_exptl_absorpt_correction_T_max .685
_exptl_absorpt_correction_T_min .623
_exptl_absorpt_correction_type multi-scan
_exptl_absorpt_process_details '(SCALEPACK; Otwinowski & Minor, 1997)'
_exptl_crystal_colour blue
_exptl_crystal_density_diffrn 1.740
_exptl_crystal_density_meas ?
_exptl_crystal_density_method 'not measured'
_exptl_crystal_description 'irregular block'
_exptl_crystal_F_000 369
_exptl_crystal_size_max .4
_exptl_crystal_size_mid .4
_exptl_crystal_size_min .4
_refine_diff_density_max .27
_refine_diff_density_min -.60
_refine_ls_extinction_method none
_refine_ls_goodness_of_fit_ref 1.065
_refine_ls_hydrogen_treatment constr
_refine_ls_matrix_type full
_refine_ls_number_parameters 82
_refine_ls_number_reflns 1072
_refine_ls_number_restraints 93
_refine_ls_restrained_S_all 1.048
_refine_ls_R_factor_all .043
_refine_ls_R_factor_gt .037
_refine_ls_shift/su_max .002
_refine_ls_shift/su_mean .000
_refine_ls_structure_factor_coef Fsqd
_refine_ls_weighting_details 'calc w = 1/[\s^2^(Fo^2^)+(0.0490P)^2^+0.3481P] where P=(Fo^2^+2Fc^2^)/3'
_refine_ls_weighting_scheme calc
_refine_ls_wR_factor_gt .092
_refine_ls_wR_factor_ref .096
_reflns_number_gt 967
_reflns_number_total 1072
_reflns_threshold_expression I>2\s(I)
_cod_data_source_file bj1038.cif
_cod_data_source_block II
_cod_depositor_comments
;
The following automatic conversions were performed:

'_exptl_crystal_density_meas' value 'not measured' was changed to '?'
- the value is perceived as not measured.

Automatic conversion script
Id: cif_fix_values 3008 2015-01-20 13:52:24Z robertas 
;
_cod_database_code 2012545
_cod_database_fobs_code 2012545

loop_
_symmetry_equiv_pos_as_xyz
'x, y, z'
'-y, x-y, z'
'-x+y, -x, z'
'-x, -y, -z'
'y, -x+y, -z'
'x-y, x, -z'

loop_
_atom_site_label
_atom_site_fract_x
_atom_site_fract_y
_atom_site_fract_z
_atom_site_U_iso_or_equiv
_atom_site_adp_type
_atom_site_calc_flag
_atom_site_refinement_flags
_atom_site_occupancy
_atom_site_disorder_assembly
_atom_site_disorder_group
_atom_site_type_symbol
Cu .0000 .0000 .0000 .0288(2) Uani d SU 1 . . Cu
N1 .1117(2) .1999(2) .1531(2) .0448(5) Uani d U 1 . . N
N2 .2639(2) .3012(2) .1476(2) .0497(5) Uani d U 1 . . N
H2 .3261 .3003 .0708 .060 Uiso calc R 1 . . H
C1 .0626(3) .2429(3) .2872(3) .0507(6) Uani d U 1 . . C
H1 -.0415 .1924 .3244 .061 Uiso calc R 1 . . H
C2 .1822(3) .3694(3) .3641(3) .0522(6) Uani d U 1 . . C
H2A .1772 .4218 .4602 .063 Uiso calc R 1 . . H
C3 .3099(3) .4026(3) .2708(3) .0571(6) Uani d U 1 . . C
H3 .4126 .4835 .2909 .068 Uiso calc R 1 . . H
P .6667 .3333 .14457(13) .0431(3) Uani d SPDU .643(6) . 1 P
F1 .6445(3) .1946(3) .0207(3) .0465(7) Uani d PDU .643(6) . 1 F
F2 .5269(3) .2137(3) .2488(3) .0607(11) Uani d PDU .643(6) . 1 F
Cl .6667 .3333 .14457(13) .0431(3) Uani d SPDU .357(6) . 2 Cl
O1A .6667 .3333 .3225(15) .155(8) Uani d SPDU .357(6) . 2 O
O2A .5774(18) .1831(12) .0960(18) .163(7) Uani d PDU .357(6) . 2 O

loop_
_atom_site_aniso_label
_atom_site_aniso_U_11
_atom_site_aniso_U_22
_atom_site_aniso_U_33
_atom_site_aniso_U_12
_atom_site_aniso_U_13
_atom_site_aniso_U_23
Cu .0298(2) .0298(2) .0267(3) .01492(11) .000 .000
N1 .0418(10) .0669(13) .0323(9) .0321(10) .0023(7) .0066(8)
N2 .0516(11) .0537(12) .0432(11) .0259(10) .0129(9) .0099(9)
C1 .0500(13) .0775(17) .0349(11) .0395(13) .0036(10) .0036(11)
C2 .0694(16) .0581(14) .0421(13) .0417(13) .0029(11) .0073(11)
C3 .0578(15) .0486(14) .0606(15) .0235(12) .0050(12) .0125(12)
P .0365(3) .0365(3) .0562(6) .01827(17) .000 .000
F1 .0537(14) .0396(12) .0535(14) .0288(11) -.0050(10) -.0035(10)
F2 .0558(16) .0590(16) .0611(18) .0242(12) .0230(12) .0222(12)
Cl .0365(3) .0365(3) .0562(6) .01827(17) .000 .000
O1A .200(13) .200(13) .064(6) .100(7) .000 .000
O2A .160(12) .070(5) .167(13) -.011(7) -.085(12) -.016(7)

loop_
_atom_type_symbol
_atom_type_description
_atom_type_scat_dispersion_real
_atom_type_scat_dispersion_imag
_atom_type_scat_source
Cu Cu .3201 1.2651 'International Tables Vol C Tables 4.2.6.8 and 6.1.1.4'
C C .0033 .0016 'International Tables Vol C Tables 4.2.6.8 and 6.1.1.4'
H H .0000 .0000 'International Tables Vol C Tables 4.2.6.8 and 6.1.1.4'
N N .0061 .0033 'International Tables Vol C Tables 4.2.6.8 and 6.1.1.4'
P P .1023 .0942 'International Tables Vol C Tables 4.2.6.8 and 6.1.1.4'
F F .0171 .0103 'International Tables Vol C Tables 4.2.6.8 and 6.1.1.4'
Cl Cl .1484 .1585 'International Tables Vol C Tables 4.2.6.8 and 6.1.1.4'
O O .0106 .0060 'International Tables Vol C Tables 4.2.6.8 and 6.1.1.4'

loop_
_geom_angle_atom_site_label_1
_geom_angle_atom_site_label_2
_geom_angle_atom_site_label_3
_geom_angle_site_symmetry_1
_geom_angle_site_symmetry_3
_geom_angle
_geom_angle_publ_flag
N1 Cu N1 . 4 180.0(12) yes
N1 Cu N1 . 6 90.20(7) yes
N1 Cu N1 4 6 89.80(7) no
N1 Cu N1 . 3 89.80(7) yes
N1 Cu N1 4 3 90.20(7) no
N1 Cu N1 6 3 180.00(12) no
N1 Cu N1 . 2 89.80(7) no
N1 Cu N1 4 2 90.20(7) no
N1 Cu N1 6 2 90.20(7) no
N1 Cu N1 3 2 89.80(7) no
N1 Cu N1 . 5 90.20(7) no
N1 Cu N1 4 5 89.80(7) no
N1 Cu N1 6 5 89.80(7) no
N1 Cu N1 3 5 90.20(7) no
N1 Cu N1 2 5 180.00(12) no
N2 N1 C1 . . 104.1(2) no
N2 N1 Cu . . 123.64(15) no
C1 N1 Cu . . 131.48(18) no
C3 N2 N1 . . 112.4(2) no
C3 N2 H2 . . 123.8 no
N1 N2 H2 . . 123.8 no
N1 C1 C2 . . 111.5(2) no
N1 C1 H1 . . 124.2 no
C2 C1 H1 . . 124.2 no
C3 C2 C1 . . 104.5(2) no
C3 C2 H2A . . 127.7 no
C1 C2 H2A . . 127.7 no
N2 C3 C2 . . 107.4(2) no
N2 C3 H3 . . 126.3 no
C2 C3 H3 . . 126.3 no
F2 P F2 3_665 . 93.57(15) no
F2 P F2 3_665 2_655 93.57(15) no
F2 P F2 . 2_655 93.57(15) no
F2 P F1 3_665 . 174.93(16) no
F2 P F1 . . 89.34(14) no
F2 P F1 2_655 . 90.39(14) no
F2 P F1 3_665 2_655 90.39(14) no
F2 P F1 . 2_655 174.92(16) no
F2 P F1 2_655 2_655 89.34(14) no
F1 P F1 . 2_655 86.48(15) no
F2 P F1 3_665 3_665 89.34(14) no
F2 P F1 . 3_665 90.39(14) no
F2 P F1 2_655 3_665 174.92(16) no
F1 P F1 . 3_665 86.48(15) no
F1 P F1 2_655 3_665 86.48(15) no

loop_
_geom_bond_atom_site_label_1
_geom_bond_atom_site_label_2
_geom_bond_site_symmetry_2
_geom_bond_distance
_geom_bond_publ_flag
Cu N1 5 2.128(2) ?
Cu N1 . 2.128(2) yes
Cu N1 6 2.128(2) ?
Cu N1 3 2.128(2) ?
Cu N1 4 2.128(2) ?
Cu N1 2 2.128(2) ?
N1 N2 . 1.342(3) no
N1 C1 . 1.342(3) no
N2 C3 . 1.326(3) no
N2 H2 . .8800 no
C1 C2 . 1.378(4) no
C1 H1 . .9500 no
C2 C3 . 1.371(4) no
C2 H2A . .9500 no
C3 H3 . .9500 no
P F2 3_665 1.554(2) no
P F2 . 1.554(2) no
P F2 2_655 1.554(2) no
P F1 . 1.631(3) no
P F1 2_655 1.631(3) no
P F1 3_665 1.631(3) no

loop_
_geom_torsion_atom_site_label_1
_geom_torsion_atom_site_label_2
_geom_torsion_atom_site_label_3
_geom_torsion_atom_site_label_4
_geom_torsion_site_symmetry_1
_geom_torsion
_geom_torsion_publ_flag
N1 Cu N1 N2 6 -103.5(2) no
N1 Cu N1 N2 3 76.5(2) no
N1 Cu N1 N2 2 166.33(16) no
N1 Cu N1 N2 5 -13.67(16) no
N1 Cu N1 C1 6 88.62(17) no
N1 Cu N1 C1 3 -91.38(17) no
N1 Cu N1 C1 2 -1.6(2) no
N1 Cu N1 C1 5 178.4(2) no
C1 N1 N2 C3 . .2(3) no
Cu N1 N2 C3 . -170.45(16) no
N2 N1 C1 C2 . .2(3) no
Cu N1 C1 C2 . 169.81(16) no
N1 C1 C2 C3 . -.5(3) no
N1 N2 C3 C2 . -.5(3) no
C1 C2 C3 N2 . .6(3) no
